data_2231837
loop_
_publ_author_name
'Betz, Richard'
'Gerber, Thomas'
'Hosten, Eric'
'Dayananda, Alaloor S.'
'Yathirajan, Hemmige S.'

_publ_section_title
;
 4-[Bis(4-fluorophenyl)methyl]piperazin-1-ium 2-(2-phenylethyl)benzoate
;
_journal_coeditor_code BT5651
_journal_issue 10
_journal_name_full 'Acta Crystallographica Section E'
_journal_page_first o2783
_journal_page_last o2784
_journal_paper_doi 10.1107/S160053681103902X
_journal_volume 67
_journal_year 2011
_chemical_formula_iupac 'C17 H19 F2 N2 +, C15 H13 O2 -'
_chemical_formula_moiety 'C17 H19 F2 N2 +, C15 H13 O2 -'
_chemical_formula_sum 'C32 H32 F2 N2 O2'
_chemical_formula_weight 514.60
_chemical_melting_point_gt 421
_chemical_melting_point_lt 423
_chemical_name_common
;
4-[Bis(4-fluorophenyl)methyl]piperazin-1-ium 2-(2-phenylethyl)benzoate
;
_chemical_name_systematic
;
1-(4,4'-Difluorobenzhydryl)piperazinium 2-(2-phenylethyl)benzoate
;
_space_group_IT_number 4
_symmetry_cell_setting monoclinic
_symmetry_space_group_name_Hall 'P 2yb'
_symmetry_space_group_name_H-M 'P 1 21 1'
_atom_sites_solution_hydrogens geom
_atom_sites_solution_primary direct
_atom_sites_solution_secondary difmap
_audit_creation_method SHELXL-97
_cell_angle_alpha 90.00
_cell_angle_beta 112.9250(10)
_cell_angle_gamma 90.00
_cell_formula_units_Z 4
_cell_length_a 8.2330(2)
_cell_length_b 35.5366(10)
_cell_length_c 10.1505(3)
_cell_measurement_reflns_used 9860
_cell_measurement_temperature 200(2)
_cell_measurement_theta_max 28.35
_cell_measurement_theta_min 2.72
_cell_volume 2735.20(13)
_computing_cell_refinement 'SAINT (Bruker, 2010)'
_computing_data_collection 'APEX2 (Bruker, 2010)'
_computing_data_reduction 'SAINT (Bruker, 2010)'
_computing_molecular_graphics 'ORTEPIII (Farrugia, 1997) and Mercury (Macrae <i>et al.</i>, 2008)'
_computing_publication_material 'SHELXL97 (Sheldrick, 2008) and PLATON (Spek, 2009)'
_computing_structure_refinement 'SHELXL97 (Sheldrick, 2008)'
_computing_structure_solution 'SHELXS97 (Sheldrick, 2008)'
_diffrn_ambient_temperature 200(2)
_diffrn_measured_fraction_theta_full 0.992
_diffrn_measured_fraction_theta_max 0.992
_diffrn_measurement_device_type 'Bruker APEXII CCD'
_diffrn_measurement_method '\f and \w scans'
_diffrn_radiation_monochromator graphite
_diffrn_radiation_source 'fine-focus sealed tube'
_diffrn_radiation_type MoK\a
_diffrn_radiation_wavelength 0.71073
_diffrn_reflns_av_R_equivalents 0.0334
_diffrn_reflns_av_sigmaI/netI 0.0203
_diffrn_reflns_limit_h_max 10
_diffrn_reflns_limit_h_min -10
_diffrn_reflns_limit_k_max 47
_diffrn_reflns_limit_k_min -47
_diffrn_reflns_limit_l_max 13
_diffrn_reflns_limit_l_min -13
_diffrn_reflns_number 24852
_diffrn_reflns_theta_full 28.37
_diffrn_reflns_theta_max 28.37
_diffrn_reflns_theta_min 2.18
_exptl_absorpt_coefficient_mu 0.087
_exptl_absorpt_correction_type none
_exptl_crystal_colour colourless
_exptl_crystal_density_diffrn 1.250
_exptl_crystal_density_method 'not measured'
_exptl_crystal_description block
_exptl_crystal_F_000 1088
_exptl_crystal_size_max 0.521
_exptl_crystal_size_mid 0.342
_exptl_crystal_size_min 0.305
_refine_diff_density_max 0.290
_refine_diff_density_min -0.208
_refine_ls_extinction_method none
_refine_ls_goodness_of_fit_ref 1.072
_refine_ls_hydrogen_treatment mixed
_refine_ls_matrix_type full
_refine_ls_number_parameters 701
_refine_ls_number_reflns 6889
_refine_ls_number_restraints 1
_refine_ls_restrained_S_all 1.071
_refine_ls_R_factor_all 0.0541
_refine_ls_R_factor_gt 0.0504
_refine_ls_shift/su_max 0.000
_refine_ls_shift/su_mean 0.000
_refine_ls_structure_factor_coef Fsqd
_refine_ls_weighting_details 'calc w=1/[\s^2^(Fo^2^)+(0.0526P)^2^+1.0497P] where P=(Fo^2^+2Fc^2^)/3'
_refine_ls_weighting_scheme calc
_refine_ls_wR_factor_gt 0.1264
_refine_ls_wR_factor_ref 0.1293
_reflns_number_gt 6401
_reflns_number_total 6889
_reflns_threshold_expression I>2\s(I)
_cod_data_source_file bt5651.cif
_cod_data_source_block I
_cod_original_cell_volume 2735.19(13)
_cod_original_sg_symbol_H-M 'P 21'
_cod_database_code 2231837
_cod_database_fobs_code 2231837

loop_
_symmetry_equiv_pos_as_xyz
'x, y, z'
'-x, y+1/2, -z'

loop_
_atom_site_type_symbol
_atom_site_label
_atom_site_fract_x
_atom_site_fract_y
_atom_site_fract_z
_atom_site_U_iso_or_equiv
_atom_site_adp_type
_atom_site_calc_flag
_atom_site_refinement_flags
_atom_site_occupancy
_atom_site_symmetry_multiplicity
F F1 1.4107(4) 0.32440(7) 0.8569(3) 0.0889(10) Uani d . 1 1
F F2 0.3726(4) 0.28909(10) 0.1502(4) 0.1198(15) Uani d . 1 1
N N1 1.0316(3) 0.18603(6) 0.4512(2) 0.0314(5) Uani d . 1 1
N N2 1.0636(3) 0.10540(7) 0.4518(2) 0.0305(4) Uani d . 1 1
H H721 1.043(5) 0.0832(12) 0.482(4) 0.044(10) Uiso d . 1 1
H H722 1.118(5) 0.1010(11) 0.382(4) 0.047(10) Uiso d . 1 1
C C1 1.0484(4) 0.22471(8) 0.4080(3) 0.0355(6) Uani d . 1 1
H H1 1.1065 0.2243 0.3380 0.043 Uiso calc R 1 1
C C11 1.1561(4) 0.24926(9) 0.5339(3) 0.0388(6) Uani d . 1 1
C C12 1.1569(4) 0.24388(9) 0.6691(3) 0.0430(7) Uani d . 1 1
H H12 1.0970 0.2228 0.6866 0.052 Uiso calc R 1 1
C C13 1.2436(5) 0.26877(10) 0.7796(4) 0.0517(8) Uani d . 1 1
H H13 1.2447 0.2651 0.8726 0.062 Uiso calc R 1 1
C C14 1.3285(5) 0.29921(10) 0.7495(4) 0.0596(10) Uani d . 1 1
C C15 1.3315(5) 0.30519(11) 0.6190(5) 0.0644(11) Uani d . 1 1
H H15 1.3920 0.3263 0.6024 0.077 Uiso calc R 1 1
C C16 1.2453(4) 0.28013(10) 0.5099(4) 0.0498(8) Uani d . 1 1
H H16 1.2468 0.2840 0.4178 0.060 Uiso calc R 1 1
C C21 0.8656(4) 0.24235(9) 0.3364(3) 0.0428(7) Uani d . 1 1
C C22 0.8159(6) 0.26097(11) 0.2082(4) 0.0613(10) Uani d . 1 1
H H22 0.8960 0.2625 0.1617 0.074 Uiso calc R 1 1
C C23 0.6517(7) 0.27755(12) 0.1455(6) 0.0815(17) Uani d . 1 1
H H23 0.6190 0.2909 0.0579 0.098 Uiso calc R 1 1
C C24 0.5385(7) 0.27419(12) 0.2126(6) 0.0814(17) Uani d . 1 1
C C25 0.5820(6) 0.25625(17) 0.3407(5) 0.0835(17) Uani d . 1 1
H H25 0.5007 0.2547 0.3860 0.100 Uiso calc R 1 1
C C26 0.7489(5) 0.24032(14) 0.4030(4) 0.0634(11) Uani d . 1 1
H H26 0.7827 0.2279 0.4926 0.076 Uiso calc R 1 1
C C31 0.9217(4) 0.16322(8) 0.3277(3) 0.0363(6) Uani d . 1 1
H H31A 0.9803 0.1610 0.2594 0.044 Uiso calc R 1 1
H H31B 0.8066 0.1758 0.2779 0.044 Uiso calc R 1 1
C C32 0.8927(4) 0.12467(9) 0.3757(3) 0.0385(6) Uani d . 1 1
H H32A 0.8286 0.1269 0.4401 0.046 Uiso calc R 1 1
H H32B 0.8194 0.1096 0.2916 0.046 Uiso calc R 1 1
C C33 1.1822(4) 0.12887(8) 0.5717(3) 0.0356(6) Uani d . 1 1
H H33A 1.2989 0.1165 0.6158 0.043 Uiso calc R 1 1
H H33B 1.1322 0.1312 0.6457 0.043 Uiso calc R 1 1
C C34 1.2041(4) 0.16766(8) 0.5187(3) 0.0325(5) Uani d . 1 1
H H34A 1.2818 0.1831 0.6000 0.039 Uiso calc R 1 1
H H34B 1.2601 0.1655 0.4487 0.039 Uiso calc R 1 1
F F3 0.9184(4) 0.30926(7) 0.8907(3) 0.0936(11) Uani d . 1 1
F F4 -0.1354(4) 0.35140(9) 0.2007(4) 0.0943(10) Uani d . 1 1
N N3 0.5476(3) 0.44862(6) 0.4875(2) 0.0303(4) Uani d . 1 1
N N4 0.5911(3) 0.52871(6) 0.4938(2) 0.0300(4) Uani d . 1 1
H H741 0.645(4) 0.5329(9) 0.429(3) 0.027(7) Uiso d . 1 1
H H742 0.573(5) 0.5529(12) 0.533(4) 0.047(10) Uiso d . 1 1
C C2 0.5545(4) 0.40945(8) 0.4434(3) 0.0330(5) Uani d . 1 1
H H2 0.6090 0.4090 0.3709 0.040 Uiso calc R 1 1
C C41 0.6616(4) 0.38422(8) 0.5681(3) 0.0363(6) Uani d . 1 1
C C42 0.6641(5) 0.38961(9) 0.7039(4) 0.0444(7) Uani d . 1 1
H H42 0.6053 0.4107 0.7225 0.053 Uiso calc R 1 1
C C43 0.7521(6) 0.36434(10) 0.8138(4) 0.0552(9) Uani d . 1 1
H H43 0.7539 0.3679 0.9071 0.066 Uiso calc R 1 1
C C44 0.8353(6) 0.33440(10) 0.7838(4) 0.0635(12) Uani d . 1 1
C C45 0.8376(5) 0.32788(11) 0.6516(5) 0.0617(11) Uani d . 1 1
H H45 0.8971 0.3067 0.6345 0.074 Uiso calc R 1 1
C C46 0.7499(4) 0.35332(10) 0.5432(4) 0.0465(7) Uani d . 1 1
H H46 0.7501 0.3496 0.4506 0.056 Uiso calc R 1 1
C C51 0.3684(4) 0.39346(8) 0.3756(3) 0.0378(6) Uani d . 1 1
C C52 0.2507(4) 0.39973(10) 0.4405(4) 0.0462(7) Uani d . 1 1
H H52 0.2867 0.4143 0.5256 0.055 Uiso calc R 1 1
C C53 0.0810(5) 0.38509(12) 0.3830(4) 0.0578(9) Uani d . 1 1
H H53 0.0004 0.3893 0.4277 0.069 Uiso calc R 1 1
C C54 0.0338(5) 0.36447(11) 0.2600(5) 0.0622(11) Uani d . 1 1
C C55 0.1451(6) 0.35709(11) 0.1942(5) 0.0675(12) Uani d . 1 1
H H55 0.1083 0.3421 0.1101 0.081 Uiso calc R 1 1
C C56 0.3157(5) 0.37207(10) 0.2527(4) 0.0520(8) Uani d . 1 1
H H56 0.3955 0.3675 0.2076 0.062 Uiso calc R 1 1
C C61 0.4425(4) 0.47188(8) 0.3648(3) 0.0343(6) Uani d . 1 1
H H61A 0.3265 0.4599 0.3131 0.041 Uiso calc R 1 1
H H61B 0.5034 0.4740 0.2981 0.041 Uiso calc R 1 1
C C62 0.4163(4) 0.51067(8) 0.4146(3) 0.0355(6) Uani d . 1 1
H H62A 0.3463 0.5263 0.3311 0.043 Uiso calc R 1 1
H H62B 0.3505 0.5087 0.4778 0.043 Uiso calc R 1 1
C C63 0.7059(4) 0.50441(8) 0.6112(3) 0.0347(6) Uani d . 1 1
H H63A 0.6558 0.5021 0.6851 0.042 Uiso calc R 1 1
H H63B 0.8242 0.5160 0.6562 0.042 Uiso calc R 1 1
C C64 0.7228(4) 0.46568(8) 0.5556(3) 0.0344(6) Uani d . 1 1
H H64A 0.7786 0.4677 0.4853 0.041 Uiso calc R 1 1
H H64B 0.7985 0.4496 0.6356 0.041 Uiso calc R 1 1
O O11 0.4801(3) 0.09313(7) 0.4005(2) 0.0450(5) Uani d . 1 1
O O12 0.2001(3) 0.09716(8) 0.2522(2) 0.0479(6) Uani d . 1 1
C C3 0.4593(4) 0.05677(9) 0.0815(3) 0.0387(6) Uani d . 1 1
H H3A 0.4231 0.0473 -0.0177 0.046 Uiso calc R 1 1
H H3B 0.3700 0.0483 0.1179 0.046 Uiso calc R 1 1
C C4 0.6352(4) 0.03940(10) 0.1726(4) 0.0432(7) Uani d . 1 1
H H4A 0.6630 0.0462 0.2737 0.052 Uiso calc R 1 1
H H4B 0.7271 0.0508 0.1451 0.052 Uiso calc R 1 1
C C70 0.3612(4) 0.10230(7) 0.2842(3) 0.0303(5) Uani d . 1 1
C C71 0.4142(3) 0.12085(8) 0.1735(3) 0.0286(5) Uani d . 1 1
C C72 0.4604(3) 0.09921(9) 0.0786(3) 0.0328(6) Uani d . 1 1
C C73 0.5049(4) 0.11850(11) -0.0232(3) 0.0468(8) Uani d . 1 1
H H73 0.5364 0.1044 -0.0892 0.056 Uiso calc R 1 1
C C74 0.5045(5) 0.15704(12) -0.0306(4) 0.0528(9) Uani d . 1 1
H H74 0.5362 0.1692 -0.1005 0.063 Uiso calc R 1 1
C C75 0.4583(5) 0.17797(10) 0.0633(4) 0.0476(8) Uani d . 1 1
H H75 0.4574 0.2047 0.0583 0.057 Uiso calc R 1 1
C C76 0.4130(4) 0.15991(9) 0.1651(3) 0.0384(6) Uani d . 1 1
H H76 0.3808 0.1744 0.2299 0.046 Uiso calc R 1 1
C C81 0.6466(4) -0.00298(10) 0.1627(4) 0.0436(7) Uani d . 1 1
C C82 0.7804(4) -0.02184(11) 0.2695(4) 0.0459(7) Uani d . 1 1
H H82 0.8586 -0.0082 0.3498 0.055 Uiso calc R 1 1
C C83 0.8023(5) -0.06030(12) 0.2611(5) 0.0567(9) Uani d . 1 1
H H83 0.8960 -0.0728 0.3348 0.068 Uiso calc R 1 1
C C84 0.6894(6) -0.08038(12) 0.1471(5) 0.0645(11) Uani d . 1 1
H H84 0.7046 -0.1067 0.1412 0.077 Uiso calc R 1 1
C C85 0.5545(7) -0.06220(13) 0.0419(6) 0.0752(13) Uani d . 1 1
H H85 0.4742 -0.0762 -0.0360 0.090 Uiso calc R 1 1
C C86 0.5335(6) -0.02363(12) 0.0474(5) 0.0658(11) Uani d . 1 1
H H86 0.4414 -0.0113 -0.0280 0.079 Uiso calc R 1 1
O O21 1.2741(3) 0.03769(8) 0.7060(2) 0.0476(6) Uani d . 1 1
O O22 0.9933(3) 0.04102(7) 0.5589(2) 0.0474(6) Uani d . 1 1
C C5 1.0165(4) 0.07915(9) 0.8772(3) 0.0372(6) Uani d . 1 1
H H5A 1.1055 0.0874 0.8401 0.045 Uiso calc R 1 1
H H5B 1.0531 0.0889 0.9760 0.045 Uiso calc R 1 1
C C6 0.8398(4) 0.09635(10) 0.7856(4) 0.0454(7) Uani d . 1 1
H H6A 0.8111 0.0891 0.6848 0.054 Uiso calc R 1 1
H H6B 0.7485 0.0852 0.8146 0.054 Uiso calc R 1 1
C C90 1.1135(4) 0.03262(7) 0.6758(3) 0.0290(5) Uani d . 1 1
C C91 1.0624(3) 0.01466(8) 0.7887(3) 0.0284(5) Uani d . 1 1
C C92 1.0155(3) 0.03688(8) 0.8817(3) 0.0318(5) Uani d . 1 1
C C93 0.9734(4) 0.01861(11) 0.9856(3) 0.0435(7) Uani d . 1 1
H H93 0.9430 0.0331 1.0512 0.052 Uiso calc R 1 1
C C94 0.9748(5) -0.02027(12) 0.9953(4) 0.0505(8) Uani d . 1 1
H H94 0.9443 -0.0321 1.0665 0.061 Uiso calc R 1 1
C C95 1.0202(5) -0.04179(10) 0.9028(4) 0.0479(8) Uani d . 1 1
H H95 1.0210 -0.0685 0.9093 0.057 Uiso calc R 1 1
C C96 1.0649(4) -0.02419(9) 0.7995(3) 0.0394(6) Uani d . 1 1
H H96 1.0975 -0.0389 0.7356 0.047 Uiso calc R 1 1
C C101 0.8281(4) 0.13874(10) 0.7924(4) 0.0438(7) Uani d . 1 1
C C102 0.9426(6) 0.16027(12) 0.9050(5) 0.0647(11) Uani d . 1 1
H H102 1.0362 0.1484 0.9810 0.078 Uiso calc R 1 1
C C103 0.9205(7) 0.19880(13) 0.9066(6) 0.0736(13) Uani d . 1 1
H H103 1.0012 0.2132 0.9828 0.088 Uiso calc R 1 1
C C104 0.7849(6) 0.21651(11) 0.8007(6) 0.0662(11) Uani d . 1 1
H H104 0.7693 0.2429 0.8034 0.079 Uiso calc R 1 1
C C105 0.6722(5) 0.19542(11) 0.6909(5) 0.0555(9) Uani d . 1 1
H H105 0.5769 0.2075 0.6171 0.067 Uiso calc R 1 1
C C106 0.6932(4) 0.15714(11) 0.6844(4) 0.0476(7) Uani d . 1 1
H H106 0.6145 0.1433 0.6052 0.057 Uiso calc R 1 1

loop_
_atom_site_aniso_label
_atom_site_aniso_U_11
_atom_site_aniso_U_22
_atom_site_aniso_U_33
_atom_site_aniso_U_12
_atom_site_aniso_U_13
_atom_site_aniso_U_23
F1 0.096(2) 0.0387(12) 0.0827(17) -0.0108(13) -0.0189(15) -0.0037(12)
F2 0.0812(19) 0.090(2) 0.120(2) 0.0560(17) -0.0348(17) -0.0352(19)
N1 0.0293(11) 0.0271(11) 0.0342(11) 0.0013(9) 0.0084(9) 0.0027(8)
N2 0.0326(11) 0.0275(11) 0.0334(11) 0.0002(9) 0.0150(9) 0.0045(9)
C1 0.0360(14) 0.0322(14) 0.0376(14) 0.0025(11) 0.0136(11) 0.0054(11)
C11 0.0347(14) 0.0318(14) 0.0455(15) 0.0053(11) 0.0107(12) 0.0092(11)
C12 0.0468(17) 0.0325(15) 0.0447(16) -0.0021(13) 0.0125(13) 0.0031(12)
C13 0.056(2) 0.0381(17) 0.0487(18) 0.0050(15) 0.0068(15) -0.0011(13)
C14 0.056(2) 0.0283(16) 0.066(2) -0.0024(15) -0.0074(17) 0.0033(15)
C15 0.051(2) 0.0377(18) 0.076(3) -0.0085(15) -0.0063(18) 0.0159(17)
C16 0.0392(16) 0.0417(18) 0.062(2) -0.0010(14) 0.0121(14) 0.0167(15)
C21 0.0471(17) 0.0314(15) 0.0397(15) 0.0084(12) 0.0056(13) 0.0010(11)
C22 0.061(2) 0.0430(19) 0.055(2) -0.0063(16) -0.0035(17) 0.0135(16)
C23 0.073(3) 0.042(2) 0.079(3) -0.002(2) -0.025(2) 0.018(2)
C24 0.061(3) 0.045(2) 0.088(3) 0.028(2) -0.026(2) -0.024(2)
C25 0.057(2) 0.113(4) 0.064(3) 0.044(3) 0.006(2) -0.025(3)
C26 0.053(2) 0.084(3) 0.0454(18) 0.032(2) 0.0104(15) -0.0022(18)
C31 0.0302(13) 0.0332(14) 0.0374(14) 0.0011(11) 0.0043(11) 0.0010(11)
C32 0.0271(12) 0.0391(16) 0.0472(16) 0.0001(11) 0.0122(12) -0.0001(12)
C33 0.0349(13) 0.0359(15) 0.0315(13) 0.0036(11) 0.0081(11) 0.0043(10)
C34 0.0263(12) 0.0303(13) 0.0368(13) 0.0011(10) 0.0077(10) 0.0031(10)
F3 0.117(2) 0.0433(13) 0.0669(15) 0.0117(14) -0.0221(15) 0.0043(11)
F4 0.0596(14) 0.0745(18) 0.112(2) -0.0370(13) -0.0065(14) -0.0032(16)
N3 0.0278(11) 0.0243(10) 0.0350(11) -0.0013(8) 0.0081(9) -0.0030(8)
N4 0.0299(11) 0.0287(11) 0.0342(11) -0.0016(9) 0.0155(9) -0.0035(8)
C2 0.0388(14) 0.0272(13) 0.0341(13) -0.0006(11) 0.0153(11) -0.0034(10)
C41 0.0360(14) 0.0269(13) 0.0436(15) -0.0009(11) 0.0129(12) -0.0039(11)
C42 0.0516(18) 0.0336(16) 0.0454(16) 0.0010(13) 0.0159(14) -0.0008(12)
C43 0.069(2) 0.0392(18) 0.0427(17) -0.0043(16) 0.0053(16) 0.0003(13)
C44 0.069(2) 0.0320(17) 0.057(2) -0.0004(16) -0.0104(18) 0.0013(14)
C45 0.058(2) 0.0330(17) 0.071(2) 0.0139(15) -0.0001(18) -0.0100(16)
C46 0.0436(17) 0.0359(16) 0.0530(18) 0.0030(13) 0.0111(14) -0.0089(13)
C51 0.0432(15) 0.0249(13) 0.0375(14) -0.0049(11) 0.0073(12) -0.0025(10)
C52 0.0448(17) 0.0463(17) 0.0464(17) -0.0168(14) 0.0163(14) -0.0050(13)
C53 0.0496(19) 0.054(2) 0.065(2) -0.0190(16) 0.0168(17) 0.0047(17)
C54 0.049(2) 0.0357(17) 0.075(3) -0.0171(15) -0.0046(18) 0.0060(16)
C55 0.067(3) 0.0378(18) 0.065(2) -0.0010(17) -0.0110(19) -0.0186(16)
C56 0.057(2) 0.0368(16) 0.0480(18) 0.0038(14) 0.0049(15) -0.0126(14)
C61 0.0306(13) 0.0311(14) 0.0347(13) -0.0041(11) 0.0056(10) -0.0033(10)
C62 0.0271(12) 0.0307(14) 0.0467(15) 0.0003(10) 0.0122(11) -0.0012(11)
C63 0.0355(13) 0.0293(13) 0.0345(13) -0.0031(11) 0.0084(11) -0.0036(10)
C64 0.0255(12) 0.0326(14) 0.0402(14) -0.0008(10) 0.0074(10) -0.0027(11)
O11 0.0446(12) 0.0491(13) 0.0376(11) -0.0035(10) 0.0119(9) 0.0152(9)
O12 0.0352(11) 0.0733(17) 0.0412(11) -0.0098(11) 0.0214(9) 0.0006(11)
C3 0.0359(14) 0.0436(17) 0.0376(14) 0.0001(12) 0.0155(12) -0.0065(12)
C4 0.0326(14) 0.0419(16) 0.0501(17) -0.0010(12) 0.0106(12) -0.0086(13)
C70 0.0397(14) 0.0266(12) 0.0292(12) -0.0022(10) 0.0185(10) -0.0040(9)
C71 0.0241(11) 0.0342(13) 0.0268(11) -0.0040(10) 0.0092(9) 0.0023(9)
C72 0.0271(12) 0.0427(16) 0.0286(12) 0.0007(11) 0.0108(10) 0.0007(10)
C73 0.0440(16) 0.066(2) 0.0367(15) -0.0039(15) 0.0229(13) -0.0004(14)
C74 0.0529(19) 0.064(2) 0.0466(18) -0.0066(17) 0.0246(15) 0.0187(16)
C75 0.0478(18) 0.0401(17) 0.0538(19) -0.0073(14) 0.0187(15) 0.0123(14)
C76 0.0427(15) 0.0318(14) 0.0426(15) -0.0044(12) 0.0185(12) 0.0010(11)
C81 0.0313(14) 0.0442(17) 0.0551(18) -0.0005(13) 0.0166(13) -0.0083(14)
C82 0.0386(16) 0.055(2) 0.0481(17) -0.0031(14) 0.0215(13) 0.0008(14)
C83 0.052(2) 0.059(2) 0.069(2) 0.0083(18) 0.0354(18) 0.0204(19)
C84 0.069(3) 0.0378(19) 0.099(3) 0.0017(18) 0.047(2) 0.0075(19)
C85 0.076(3) 0.045(2) 0.089(3) -0.007(2) 0.014(2) -0.018(2)
C86 0.055(2) 0.045(2) 0.075(3) 0.0003(17) 0.0012(19) -0.0105(18)
O21 0.0380(11) 0.0722(17) 0.0379(11) -0.0064(11) 0.0206(9) 0.0020(10)
O22 0.0448(12) 0.0552(14) 0.0382(11) -0.0088(11) 0.0118(9) 0.0152(10)
C5 0.0346(14) 0.0375(15) 0.0431(15) -0.0010(11) 0.0190(12) -0.0079(12)
C6 0.0341(14) 0.0447(18) 0.0513(18) -0.0007(13) 0.0100(13) -0.0109(14)
C90 0.0355(13) 0.0249(12) 0.0297(12) -0.0029(10) 0.0162(10) -0.0013(9)
C91 0.0232(11) 0.0329(13) 0.0284(12) -0.0018(9) 0.0094(9) 0.0014(9)
C92 0.0266(12) 0.0402(15) 0.0299(12) -0.0030(11) 0.0123(10) -0.0012(10)
C93 0.0464(17) 0.057(2) 0.0341(14) -0.0012(15) 0.0226(13) 0.0005(13)
C94 0.056(2) 0.060(2) 0.0409(16) -0.0091(17) 0.0245(14) 0.0137(14)
C95 0.0498(19) 0.0427(18) 0.0494(18) -0.0071(14) 0.0174(15) 0.0115(13)
C96 0.0395(15) 0.0380(16) 0.0436(15) -0.0032(12) 0.0194(12) 0.0009(12)
C101 0.0344(14) 0.0357(15) 0.0619(19) -0.0020(12) 0.0195(14) -0.0098(14)
C102 0.050(2) 0.049(2) 0.072(3) -0.0002(17) -0.0006(18) -0.0118(19)
C103 0.071(3) 0.047(2) 0.091(3) -0.011(2) 0.019(2) -0.023(2)
C104 0.067(3) 0.0350(19) 0.109(4) -0.0043(17) 0.047(3) -0.0024(19)
C105 0.0471(18) 0.049(2) 0.077(2) 0.0017(16) 0.0314(18) 0.0175(18)
C106 0.0366(15) 0.054(2) 0.0567(19) -0.0030(14) 0.0226(14) -0.0064(15)

loop_
_atom_type_symbol
_atom_type_description
_atom_type_scat_dispersion_real
_atom_type_scat_dispersion_imag
_atom_type_scat_source
C C 0.0033 0.0016 'International Tables Vol C Tables 4.2.6.8 and 6.1.1.4'
H H 0.0000 0.0000 'International Tables Vol C Tables 4.2.6.8 and 6.1.1.4'
F F 0.0171 0.0103 'International Tables Vol C Tables 4.2.6.8 and 6.1.1.4'
N N 0.0061 0.0033 'International Tables Vol C Tables 4.2.6.8 and 6.1.1.4'
O O 0.0106 0.0060 'International Tables Vol C Tables 4.2.6.8 and 6.1.1.4'

loop_
_geom_angle_atom_site_label_1
_geom_angle_atom_site_label_2
_geom_angle_atom_site_label_3
_geom_angle
C1 N1 C34 111.7(2)
C1 N1 C31 111.1(2)
C34 N1 C31 108.4(2)
C32 N2 C33 110.8(2)
C32 N2 H721 109(2)
C33 N2 H721 111(2)
C32 N2 H722 108(2)
C33 N2 H722 110(2)
H721 N2 H722 108(3)
N1 C1 C11 112.4(2)
N1 C1 C21 109.7(2)
C11 C1 C21 108.0(2)
N1 C1 H1 108.9
C11 C1 H1 108.9
C21 C1 H1 108.9
C12 C11 C16 118.9(3)
C12 C11 C1 122.1(3)
C16 C11 C1 118.8(3)
C11 C12 C13 121.0(3)
C11 C12 H12 119.5
C13 C12 H12 119.5
C14 C13 C12 117.7(4)
C14 C13 H13 121.2
C12 C13 H13 121.2
C15 C14 F1 119.1(4)
C15 C14 C13 122.8(3)
F1 C14 C13 118.1(4)
C14 C15 C16 118.9(4)
C14 C15 H15 120.5
C16 C15 H15 120.5
C15 C16 C11 120.6(4)
C15 C16 H16 119.7
C11 C16 H16 119.7
C22 C21 C26 119.0(4)
C22 C21 C1 121.5(4)
C26 C21 C1 119.5(3)
C21 C22 C23 121.2(5)
C21 C22 H22 119.4
C23 C22 H22 119.4
C24 C23 C22 118.1(4)
C24 C23 H23 120.9
C22 C23 H23 120.9
C23 C24 C25 122.9(4)
C23 C24 F2 119.3(5)
C25 C24 F2 117.8(6)
C24 C25 C26 118.0(5)
C24 C25 H25 121.0
C26 C25 H25 121.0
C21 C26 C25 120.7(4)
C21 C26 H26 119.6
C25 C26 H26 119.6
N1 C31 C32 110.4(2)
N1 C31 H31A 109.6
C32 C31 H31A 109.6
N1 C31 H31B 109.6
C32 C31 H31B 109.6
H31A C31 H31B 108.1
N2 C32 C31 110.5(2)
N2 C32 H32A 109.5
C31 C32 H32A 109.5
N2 C32 H32B 109.5
C31 C32 H32B 109.5
H32A C32 H32B 108.1
N2 C33 C34 110.5(2)
N2 C33 H33A 109.5
C34 C33 H33A 109.5
N2 C33 H33B 109.5
C34 C33 H33B 109.5
H33A C33 H33B 108.1
N1 C34 C33 110.1(2)
N1 C34 H34A 109.6
C33 C34 H34A 109.6
N1 C34 H34B 109.6
C33 C34 H34B 109.6
H34A C34 H34B 108.2
C61 N3 C64 108.3(2)
C61 N3 C2 110.8(2)
C64 N3 C2 112.8(2)
C63 N4 C62 111.3(2)
C63 N4 H741 109(2)
C62 N4 H741 108.0(19)
C63 N4 H742 110(2)
C62 N4 H742 109(2)
H741 N4 H742 109(3)
N3 C2 C41 112.5(2)
N3 C2 C51 109.8(2)
C41 C2 C51 108.1(2)
N3 C2 H2 108.8
C41 C2 H2 108.8
C51 C2 H2 108.8
C42 C41 C46 118.9(3)
C42 C41 C2 121.7(3)
C46 C41 C2 119.2(3)
C41 C42 C43 120.6(3)
C41 C42 H42 119.7
C43 C42 H42 119.7
C44 C43 C42 118.3(4)
C44 C43 H43 120.9
C42 C43 H43 120.9
C43 C44 F3 118.3(4)
C43 C44 C45 123.4(3)
F3 C44 C45 118.3(4)
C44 C45 C46 117.7(3)
C44 C45 H45 121.2
C46 C45 H45 121.2
C45 C46 C41 121.1(3)
C45 C46 H46 119.5
C41 C46 H46 119.5
C56 C51 C52 119.1(3)
C56 C51 C2 121.4(3)
C52 C51 C2 119.4(3)
C51 C52 C53 121.1(3)
C51 C52 H52 119.5
C53 C52 H52 119.5
C54 C53 C52 117.7(4)
C54 C53 H53 121.1
C52 C53 H53 121.1
C55 C54 F4 119.2(4)
C55 C54 C53 123.3(4)
F4 C54 C53 117.5(5)
C54 C55 C56 118.5(4)
C54 C55 H55 120.7
C56 C55 H55 120.7
C51 C56 C55 120.3(4)
C51 C56 H56 119.9
C55 C56 H56 119.9
N3 C61 C62 110.1(2)
N3 C61 H61A 109.6
C62 C61 H61A 109.6
N3 C61 H61B 109.6
C62 C61 H61B 109.6
H61A C61 H61B 108.1
N4 C62 C61 109.8(2)
N4 C62 H62A 109.7
C61 C62 H62A 109.7
N4 C62 H62B 109.7
C61 C62 H62B 109.7
H62A C62 H62B 108.2
N4 C63 C64 110.7(2)
N4 C63 H63A 109.5
C64 C63 H63A 109.5
N4 C63 H63B 109.5
C64 C63 H63B 109.5
H63A C63 H63B 108.1
N3 C64 C63 109.6(2)
N3 C64 H64A 109.7
C63 C64 H64A 109.7
N3 C64 H64B 109.7
C63 C64 H64B 109.7
H64A C64 H64B 108.2
C72 C3 C4 114.1(3)
C72 C3 H3A 108.7
C4 C3 H3A 108.7
C72 C3 H3B 108.7
C4 C3 H3B 108.7
H3A C3 H3B 107.6
C3 C4 C81 115.7(3)
C3 C4 H4A 108.3
C81 C4 H4A 108.3
C3 C4 H4B 108.3
C81 C4 H4B 108.3
H4A C4 H4B 107.4
O11 C70 O12 124.7(3)
O11 C70 C71 118.1(2)
O12 C70 C71 117.2(2)
C76 C71 C72 120.3(2)
C76 C71 C70 119.1(2)
C72 C71 C70 120.6(2)
C71 C72 C73 117.3(3)
C71 C72 C3 122.1(2)
C73 C72 C3 120.5(3)
C74 C73 C72 122.2(3)
C74 C73 H73 118.9
C72 C73 H73 118.9
C73 C74 C75 119.8(3)
C73 C74 H74 120.1
C75 C74 H74 120.1
C74 C75 C76 119.6(3)
C74 C75 H75 120.2
C76 C75 H75 120.2
C75 C76 C71 120.7(3)
C75 C76 H76 119.6
C71 C76 H76 119.6
C82 C81 C86 118.3(3)
C82 C81 C4 118.8(3)
C86 C81 C4 122.9(3)
C81 C82 C83 120.9(3)
C81 C82 H82 119.6
C83 C82 H82 119.6
C84 C83 C82 120.3(4)
C84 C83 H83 119.9
C82 C83 H83 119.9
C85 C84 C83 119.5(4)
C85 C84 H84 120.3
C83 C84 H84 120.3
C84 C85 C86 120.8(4)
C84 C85 H85 119.6
C86 C85 H85 119.6
C85 C86 C81 120.3(4)
C85 C86 H86 119.9
C81 C86 H86 119.9
C92 C5 C6 114.0(3)
C92 C5 H5A 108.8
C6 C5 H5A 108.8
C92 C5 H5B 108.8
C6 C5 H5B 108.8
H5A C5 H5B 107.7
C101 C6 C5 115.9(3)
C101 C6 H6A 108.3
C5 C6 H6A 108.3
C101 C6 H6B 108.3
C5 C6 H6B 108.3
H6A C6 H6B 107.4
O21 C90 O22 124.7(2)
O21 C90 C91 117.2(2)
O22 C90 C91 118.1(2)
C96 C91 C92 120.7(2)
C96 C91 C90 118.8(2)
C92 C91 C90 120.5(2)
C93 C92 C91 117.7(3)
C93 C92 C5 119.6(3)
C91 C92 C5 122.6(2)
C94 C93 C92 121.4(3)
C94 C93 H93 119.3
C92 C93 H93 119.3
C95 C94 C93 120.3(3)
C95 C94 H94 119.8
C93 C94 H94 119.8
C94 C95 C96 119.3(3)
C94 C95 H95 120.4
C96 C95 H95 120.4
C91 C96 C95 120.6(3)
C91 C96 H96 119.7
C95 C96 H96 119.7
C106 C101 C102 117.9(3)
C106 C101 C6 118.7(3)
C102 C101 C6 123.3(3)
C103 C102 C101 120.2(4)
C103 C102 H102 119.9
C101 C102 H102 119.9
C104 C103 C102 121.2(4)
C104 C103 H103 119.4
C102 C103 H103 119.4
C105 C104 C103 118.5(4)
C105 C104 H104 120.7
C103 C104 H104 120.7
C104 C105 C106 121.6(4)
C104 C105 H105 119.2
C106 C105 H105 119.2
C105 C106 C101 120.4(3)
C105 C106 H106 119.8
C101 C106 H106 119.8

loop_
_geom_bond_atom_site_label_1
_geom_bond_atom_site_label_2
_geom_bond_distance
F1 C14 1.369(4)
F2 C24 1.369(5)
N1 C1 1.466(4)
N1 C34 1.468(3)
N1 C31 1.471(3)
N2 C32 1.483(4)
N2 C33 1.485(4)
N2 H721 0.89(4)
N2 H722 0.99(4)
C1 C11 1.515(4)
C1 C21 1.528(4)
C1 H1 1.0000
C11 C12 1.383(5)
C11 C16 1.393(4)
C12 C13 1.388(5)
C12 H12 0.9500
C13 C14 1.385(6)
C13 H13 0.9500
C14 C15 1.351(6)
C15 C16 1.382(6)
C15 H15 0.9500
C16 H16 0.9500
C21 C22 1.373(5)
C21 C26 1.375(6)
C22 C23 1.382(6)
C22 H22 0.9500
C23 C24 1.358(8)
C23 H23 0.9500
C24 C25 1.365(8)
C25 C26 1.390(5)
C25 H25 0.9500
C26 H26 0.9500
C31 C32 1.504(4)
C31 H31A 0.9900
C31 H31B 0.9900
C32 H32A 0.9900
C32 H32B 0.9900
C33 C34 1.515(4)
C33 H33A 0.9900
C33 H33B 0.9900
C34 H34A 0.9900
C34 H34B 0.9900
F3 C44 1.365(4)
F4 C54 1.366(4)
N3 C61 1.464(3)
N3 C64 1.466(3)
N3 C2 1.470(3)
N4 C63 1.477(4)
N4 C62 1.492(3)
N4 H741 0.94(3)
N4 H742 0.98(4)
C2 C41 1.521(4)
C2 C51 1.524(4)
C2 H2 1.0000
C41 C42 1.384(5)
C41 C46 1.393(4)
C42 C43 1.395(5)
C42 H42 0.9500
C43 C44 1.362(6)
C43 H43 0.9500
C44 C45 1.370(7)
C45 C46 1.389(5)
C45 H45 0.9500
C46 H46 0.9500
C51 C56 1.378(4)
C51 C52 1.386(5)
C52 C53 1.388(5)
C52 H52 0.9500
C53 C54 1.368(6)
C53 H53 0.9500
C54 C55 1.353(7)
C55 C56 1.399(6)
C55 H55 0.9500
C56 H56 0.9500
C61 C62 1.512(4)
C61 H61A 0.9900
C61 H61B 0.9900
C62 H62A 0.9900
C62 H62B 0.9900
C63 C64 1.514(4)
C63 H63A 0.9900
C63 H63B 0.9900
C64 H64A 0.9900
C64 H64B 0.9900
O11 C70 1.248(3)
O12 C70 1.250(3)
C3 C72 1.508(4)
C3 C4 1.513(4)
C3 H3A 0.9900
C3 H3B 0.9900
C4 C81 1.515(5)
C4 H4A 0.9900
C4 H4B 0.9900
C70 C71 1.506(3)
C71 C76 1.391(4)
C71 C72 1.396(4)
C72 C73 1.402(4)
C73 C74 1.372(6)
C73 H73 0.9500
C74 C75 1.375(6)
C74 H74 0.9500
C75 C76 1.385(4)
C75 H75 0.9500
C76 H76 0.9500
C81 C82 1.381(5)
C81 C86 1.388(5)
C82 C83 1.386(6)
C82 H82 0.9500
C83 C84 1.369(6)
C83 H83 0.9500
C84 C85 1.366(7)
C84 H84 0.9500
C85 C86 1.386(6)
C85 H85 0.9500
C86 H86 0.9500
O21 C90 1.249(3)
O22 C90 1.250(3)
C5 C92 1.503(4)
C5 C6 1.517(4)
C5 H5A 0.9900
C5 H5B 0.9900
C6 C101 1.513(5)
C6 H6A 0.9900
C6 H6B 0.9900
C90 C91 1.508(3)
C91 C96 1.384(4)
C91 C92 1.396(4)
C92 C93 1.393(4)
C93 C94 1.385(5)
C93 H93 0.9500
C94 C95 1.371(6)
C94 H94 0.9500
C95 C96 1.388(4)
C95 H95 0.9500
C96 H96 0.9500
C101 C106 1.383(5)
C101 C102 1.393(5)
C102 C103 1.383(6)
C102 H102 0.9500
C103 C104 1.365(7)
C103 H103 0.9500
C104 C105 1.363(6)
C104 H104 0.9500
C105 C106 1.376(6)
C105 H105 0.9500
C106 H106 0.9500

loop_
_geom_hbond_atom_site_label_D
_geom_hbond_atom_site_label_H
_geom_hbond_atom_site_label_A
_geom_hbond_site_symmetry_A
_geom_hbond_distance_DH
_geom_hbond_distance_HA
_geom_hbond_distance_DA
_geom_hbond_angle_DHA
N2 H721 O22 . 0.89(4) 1.81(4) 2.691(3) 173(4)
N2 H722 O12 1_655 0.99(4) 1.70(4) 2.688(3) 174(4)
N4 H741 O21 2_756 0.94(3) 1.75(3) 2.683(3) 174(3)
N4 H742 O11 2_656 0.98(4) 1.71(4) 2.688(3) 174(3)
C23 H23 F1 1_454 0.95 2.41 3.281(6) 153
C55 H55 F3 1_454 0.95 2.46 3.374(5) 161
C3 H3A O21 1_454 0.99 2.61 3.576(3) 165
C5 H5B O12 1_656 0.99 2.60 3.564(3) 164

loop_
_geom_torsion_atom_site_label_1
_geom_torsion_atom_site_label_2
_geom_torsion_atom_site_label_3
_geom_torsion_atom_site_label_4
_geom_torsion
C34 N1 C1 C11 -60.7(3)
C31 N1 C1 C11 178.1(2)
C34 N1 C1 C21 179.2(2)
C31 N1 C1 C21 58.0(3)
N1 C1 C11 C12 -32.0(4)
C21 C1 C11 C12 89.1(3)
N1 C1 C11 C16 153.4(3)
C21 C1 C11 C16 -85.5(3)
C16 C11 C12 C13 0.4(5)
C1 C11 C12 C13 -174.1(3)
C11 C12 C13 C14 0.3(5)
C12 C13 C14 C15 -0.8(6)
C12 C13 C14 F1 178.4(3)
F1 C14 C15 C16 -178.7(4)
C13 C14 C15 C16 0.5(6)
C14 C15 C16 C11 0.2(6)
C12 C11 C16 C15 -0.7(5)
C1 C11 C16 C15 174.0(3)
N1 C1 C21 C22 -131.5(3)
C11 C1 C21 C22 105.8(4)
N1 C1 C21 C26 50.0(4)
C11 C1 C21 C26 -72.8(4)
C26 C21 C22 C23 0.0(6)
C1 C21 C22 C23 -178.6(3)
C21 C22 C23 C24 -1.5(6)
C22 C23 C24 C25 2.1(7)
C22 C23 C24 F2 -177.5(4)
C23 C24 C25 C26 -1.1(8)
F2 C24 C25 C26 178.6(4)
C22 C21 C26 C25 1.1(6)
C1 C21 C26 C25 179.7(4)
C24 C25 C26 C21 -0.6(7)
C1 N1 C31 C32 -175.0(2)
C34 N1 C31 C32 61.9(3)
C33 N2 C32 C31 54.6(3)
N1 C31 C32 N2 -58.7(3)
C32 N2 C33 C34 -54.4(3)
C1 N1 C34 C33 175.7(2)
C31 N1 C34 C33 -61.5(3)
N2 C33 C34 N1 58.4(3)
C61 N3 C2 C41 -179.6(2)
C64 N3 C2 C41 58.7(3)
C61 N3 C2 C51 -59.1(3)
C64 N3 C2 C51 179.2(2)
N3 C2 C41 C42 34.3(4)
C51 C2 C41 C42 -87.2(3)
N3 C2 C41 C46 -150.2(3)
C51 C2 C41 C46 88.4(3)
C46 C41 C42 C43 -0.6(5)
C2 C41 C42 C43 174.9(3)
C41 C42 C43 C44 0.1(6)
C42 C43 C44 F3 -178.7(4)
C42 C43 C44 C45 0.2(7)
C43 C44 C45 C46 0.0(7)
F3 C44 C45 C46 178.9(4)
C44 C45 C46 C41 -0.5(6)
C42 C41 C46 C45 0.8(5)
C2 C41 C46 C45 -174.9(3)
N3 C2 C51 C56 136.8(3)
C41 C2 C51 C56 -100.1(3)
N3 C2 C51 C52 -44.8(4)
C41 C2 C51 C52 78.3(3)
C56 C51 C52 C53 -0.6(5)
C2 C51 C52 C53 -179.0(3)
C51 C52 C53 C54 -0.3(6)
C52 C53 C54 C55 1.5(6)
C52 C53 C54 F4 -177.4(3)
F4 C54 C55 C56 177.2(4)
C53 C54 C55 C56 -1.7(6)
C52 C51 C56 C55 0.4(5)
C2 C51 C56 C55 178.7(3)
C54 C55 C56 C51 0.7(6)
C64 N3 C61 C62 -63.3(3)
C2 N3 C61 C62 172.4(2)
C63 N4 C62 C61 -53.9(3)
N3 C61 C62 N4 58.7(3)
C62 N4 C63 C64 54.1(3)
C61 N3 C64 C63 62.6(3)
C2 N3 C64 C63 -174.3(2)
N4 C63 C64 N3 -58.5(3)
C72 C3 C4 C81 -172.1(3)
O11 C70 C71 C76 -95.5(3)
O12 C70 C71 C76 84.6(3)
O11 C70 C71 C72 85.8(3)
O12 C70 C71 C72 -94.1(3)
C76 C71 C72 C73 0.2(4)
C70 C71 C72 C73 178.8(3)
C76 C71 C72 C3 -178.5(3)
C70 C71 C72 C3 0.1(4)
C4 C3 C72 C71 -92.8(3)
C4 C3 C72 C73 88.6(3)
C71 C72 C73 C74 0.2(5)
C3 C72 C73 C74 178.9(3)
C72 C73 C74 C75 -0.4(6)
C73 C74 C75 C76 0.2(5)
C74 C75 C76 C71 0.1(5)
C72 C71 C76 C75 -0.3(5)
C70 C71 C76 C75 -179.0(3)
C3 C4 C81 C82 -161.7(3)
C3 C4 C81 C86 21.6(5)
C86 C81 C82 C83 0.6(5)
C4 C81 C82 C83 -176.3(3)
C81 C82 C83 C84 -0.9(5)
C82 C83 C84 C85 -0.2(6)
C83 C84 C85 C86 1.7(8)
C84 C85 C86 C81 -2.0(8)
C82 C81 C86 C85 0.8(6)
C4 C81 C86 C85 177.6(4)
C92 C5 C6 C101 172.6(3)
O21 C90 C91 C96 -84.3(3)
O22 C90 C91 C96 95.1(3)
O21 C90 C91 C92 94.9(3)
O22 C90 C91 C92 -85.7(3)
C96 C91 C92 C93 0.6(4)
C90 C91 C92 C93 -178.6(3)
C96 C91 C92 C5 178.0(3)
C90 C91 C92 C5 -1.3(4)
C6 C5 C92 C93 -89.2(3)
C6 C5 C92 C91 93.4(3)
C91 C92 C93 C94 -1.1(5)
C5 C92 C93 C94 -178.5(3)
C92 C93 C94 C95 0.7(6)
C93 C94 C95 C96 0.1(5)
C92 C91 C96 C95 0.2(4)
C90 C91 C96 C95 179.5(3)
C94 C95 C96 C91 -0.6(5)
C5 C6 C101 C106 161.6(3)
C5 C6 C101 C102 -20.9(5)
C106 C101 C102 C103 -0.3(7)
C6 C101 C102 C103 -177.8(4)
C101 C102 C103 C104 1.5(8)
C102 C103 C104 C105 -1.1(8)
C103 C104 C105 C106 -0.5(6)
C104 C105 C106 C101 1.7(6)
C102 C101 C106 C105 -1.3(5)
C6 C101 C106 C105 176.3(3)

loop_
_cod_related_entry_id
_cod_related_entry_database
_cod_related_entry_code
1 ChemSpider 30657016
